data_7250299
loop_
_publ_author_name
'Ben Elhaj, Yassine'
'Hajlaoui, Fadhel'
'Karoui, Karim'
'Allain, Magali'
'Mercier, Nicolas'
'Kozma, Erika'
'Botta, Chiara'
'Zouari, Nabil'

_publ_section_title
;
 Novel lead-free bismuth-based perovskite-like (BrC5H13N)3Bi2Br9:
 synthesis, structural investigations and optoelectronic properties
;
_journal_issue 16
_journal_name_full 'RSC Advances'
_journal_page_first 12834
_journal_page_last 12842
_journal_paper_doi 10.1039/D5RA01714A
_journal_volume 15
_journal_year 2025
_chemical_absolute_configuration ad
_chemical_formula_moiety 'Bi2 Br9, 3(C5 H13 Br N)'
_chemical_formula_sum 'C15 H39 Bi2 Br12 N3'
_chemical_formula_weight 1638.37
_space_group_IT_number 19
_space_group_name_Hall 'P 2ac 2ab'
_space_group_name_H-M_alt 'P 21 21 21'
_symmetry_cell_setting orthorhombic
_symmetry_Int_Tables_number 19
_symmetry_space_group_name_Hall 'P 2ac 2ab'
_symmetry_space_group_name_H-M 'P 21 21 21'
_atom_sites_solution_hydrogens geom
_atom_sites_solution_primary dual
_atom_sites_solution_secondary difmap
_audit_creation_date 2022-10-26T11:22:02-00:00
_audit_creation_method 'WinGX routine CIF_UPDATE'
_audit_update_record
;
2025-03-09 deposited with the CCDC.	2025-04-08 downloaded from the CCDC.
;
_cell_angle_alpha 90
_cell_angle_beta 90
_cell_angle_gamma 90
_cell_formula_units_Z 4
_cell_length_a 9.1942(6)
_cell_length_b 11.9957(13)
_cell_length_c 35.471(2)
_cell_measurement_reflns_used 4370
_cell_measurement_temperature 295(2)
_cell_measurement_theta_max 76.466
_cell_measurement_theta_min 3.855
_cell_volume 3912.1(5)
_computing_cell_refinement 'CrysAlisPro 1.171.41.118a (Rigaku OD, 2021)'
_computing_data_collection 'CrysAlisPro 1.171.41.118a (Rigaku OD, 2021)'
_computing_data_reduction 'CrysAlisPro 1.171.41.118a (Rigaku OD, 2021)'
_computing_molecular_graphics 'DIAMOND 3.2k (Crystal Impact GbR, 2014)'
_computing_publication_material 'WinGX publication routines (Farrugia, V2018)'
_computing_structure_refinement 'SHELXL-2018/3 (Sheldrick, 2018)'
_computing_structure_solution 'SHELXT-2018/2 (Sheldrick, 2018)'
_diffrn_ambient_temperature 295(2)
_diffrn_detector_area_resol_mean 5.199
_diffrn_measured_fraction_theta_full 0.987
_diffrn_measured_fraction_theta_max 0.987
_diffrn_measurement_device_type 'SuperNova, Single source at offset, AtlasS2'
_diffrn_measurement_method '\w scans'
_diffrn_radiation_monochromator mirror
_diffrn_radiation_type CuK\a
_diffrn_radiation_wavelength 1.54184
_diffrn_reflns_av_R_equivalents 0.0819
_diffrn_reflns_av_unetI/netI 0.0944
_diffrn_reflns_Laue_measured_fraction_full 0.987
_diffrn_reflns_Laue_measured_fraction_max 0.987
_diffrn_reflns_limit_h_max 11
_diffrn_reflns_limit_h_min -10
_diffrn_reflns_limit_k_max 15
_diffrn_reflns_limit_k_min -14
_diffrn_reflns_limit_l_max 34
_diffrn_reflns_limit_l_min -44
_diffrn_reflns_number 17189
_diffrn_reflns_point_group_measured_fraction_full 0.971
_diffrn_reflns_point_group_measured_fraction_max 0.971
_diffrn_reflns_theta_full 76.663
_diffrn_reflns_theta_max 76.662
_diffrn_reflns_theta_min 2.491
_exptl_absorpt_coefficient_mu 31.91
_exptl_absorpt_correction_T_max 0.488
_exptl_absorpt_correction_T_min 0.059
_exptl_absorpt_correction_type gaussian
_exptl_absorpt_process_details
;
        CrysAlisPro 1.171.41.118a (Rigaku Oxford Diffraction, 2021)
Numerical absorption correction based on gaussian integration over
        a multifaceted crystal model
        Empirical absorption correction using spherical harmonics,
        implemented in SCALE3 ABSPACK scaling algorithm.
;
_exptl_crystal_colour colorless
_exptl_crystal_density_diffrn 2.782
_exptl_crystal_description prism
_exptl_crystal_F_000 2944
_exptl_crystal_size_max 0.187
_exptl_crystal_size_mid 0.141
_exptl_crystal_size_min 0.044
_refine_diff_density_max 2.52
_refine_diff_density_min -1.948
_refine_diff_density_rms 0.281
_refine_ls_abs_structure_details
;
 Refined as an inversion twin.
;
_refine_ls_abs_structure_Flack 0.178(15)
_refine_ls_extinction_method none
_refine_ls_goodness_of_fit_ref 1.037
_refine_ls_hydrogen_treatment constr
_refine_ls_matrix_type full
_refine_ls_number_parameters 316
_refine_ls_number_reflns 7995
_refine_ls_number_restraints 26
_refine_ls_restrained_S_all 1.036
_refine_ls_R_factor_all 0.0665
_refine_ls_R_factor_gt 0.0599
_refine_ls_shift/su_max 0.001
_refine_ls_shift/su_mean 0
_refine_ls_structure_factor_coef Fsqd
_refine_ls_weighting_details 'w=1/[\s^2^(Fo^2^)+(0.0575P)^2^] where P=(Fo^2^+2Fc^2^)/3'
_refine_ls_weighting_scheme calc
_refine_ls_wR_factor_gt 0.1353
_refine_ls_wR_factor_ref 0.1447
_reflns_Friedel_coverage 0.747
_reflns_Friedel_fraction_full 0.951
_reflns_Friedel_fraction_max 0.951
_reflns_number_gt 7071
_reflns_number_total 7995
_reflns_threshold_expression 'I > 2\s(I)'
_cod_data_source_file d5ra01714a2.cif
_cod_data_source_block nz-brethylbibr5-295k_auto
_cod_original_cell_volume 3912.1(6)
_cod_database_code 7250299
_shelx_shelxl_version_number 2018/3

loop_
_symmetry_equiv_pos_as_xyz
'x, y, z'
'-x+1/2, -y, z+1/2'
'-x, y+1/2, -z+1/2'
'x+1/2, -y+1/2, -z'

loop_
_atom_site_label
_atom_site_type_symbol
_atom_site_fract_x
_atom_site_fract_y
_atom_site_fract_z
_atom_site_U_iso_or_equiv
_atom_site_adp_type
_atom_site_occupancy
_atom_site_site_symmetry_order
_atom_site_calc_flag
_atom_site_refinement_flags_posn
_atom_site_refinement_flags_adp
_atom_site_refinement_flags_occupancy
_atom_site_disorder_assembly
_atom_site_disorder_group
C1 C 0.873(4) 0.971(3) 0.3292(10) 0.106(12) Uani 1 1 d D . . . .
H1A H 0.926101 0.912879 0.342507 0.128 Uiso 1 1 calc R U . . .
H1B H 0.929945 1.03914 0.330164 0.128 Uiso 1 1 calc R U . . .
C2 C 0.726(4) 0.988(3) 0.3465(6) 0.089(10) Uani 1 1 d D . . . .
H2A H 0.668486 1.03496 0.329785 0.107 Uiso 1 1 calc R U . . .
H2B H 0.677164 0.916748 0.348405 0.107 Uiso 1 1 calc R U . . .
C3 C 0.571(3) 1.043(3) 0.3944(11) 0.090(10) Uani 1 1 d . . . . .
H3A H 0.552264 1.102971 0.41176 0.135 Uiso 1 1 calc R U . . .
H3B H 0.544039 0.97368 0.405682 0.135 Uiso 1 1 calc R U . . .
H3C H 0.515549 1.054717 0.371805 0.135 Uiso 1 1 calc R U . . .
C4 C 0.781(3) 1.157(2) 0.3831(7) 0.071(6) Uani 1 1 d . . . . .
H4A H 0.873136 1.159897 0.370222 0.106 Uiso 1 1 calc R U . . .
H4B H 0.792491 1.185854 0.408159 0.106 Uiso 1 1 calc R U . . .
H4C H 0.711559 1.201599 0.369625 0.106 Uiso 1 1 calc R U . . .
C5 C 0.813(3) 0.973(2) 0.4130(9) 0.073(7) Uani 1 1 d . . . . .
H5A H 0.912694 0.995882 0.413336 0.11 Uiso 1 1 calc R U . . .
H5B H 0.80729 0.895429 0.406072 0.11 Uiso 1 1 calc R U . . .
H5C H 0.771122 0.982818 0.437568 0.11 Uiso 1 1 calc R U . . .
C6 C 0.610(5) 0.454(3) 0.2466(10) 0.126(18) Uani 1 1 d . . . . .
H6A H 0.554269 0.519917 0.24012 0.151 Uiso 1 1 calc R U . . .
H6B H 0.557511 0.411343 0.265512 0.151 Uiso 1 1 calc R U . . .
C7 C 0.754(4) 0.481(3) 0.2588(8) 0.092(10) Uani 1 1 d . . . . .
H7A H 0.801958 0.524863 0.239321 0.11 Uiso 1 1 calc R U . . .
H7B H 0.809475 0.413071 0.262138 0.11 Uiso 1 1 calc R U . . .
C8 C 0.714(3) 0.476(3) 0.3285(8) 0.085(9) Uani 1 1 d . . . . .
H8A H 0.72905 0.514553 0.351831 0.128 Uiso 1 1 calc R U . . .
H8B H 0.771755 0.409246 0.328115 0.128 Uiso 1 1 calc R U . . .
H8C H 0.612715 0.456051 0.326286 0.128 Uiso 1 1 calc R U . . .
C9 C 0.654(3) 0.648(2) 0.2940(8) 0.076(7) Uani 1 1 d . . . . .
H9A H 0.559698 0.624142 0.285426 0.114 Uiso 1 1 calc R U . . .
H9B H 0.692363 0.701858 0.276479 0.114 Uiso 1 1 calc R U . . .
H9C H 0.64428 0.68236 0.318365 0.114 Uiso 1 1 calc R U . . .
C10 C 0.909(3) 0.584(5) 0.3023(10) 0.110(14) Uani 1 1 d . . . . .
H10A H 0.931234 0.582616 0.328698 0.164 Uiso 1 1 calc R U . . .
H10B H 0.920938 0.658942 0.292923 0.164 Uiso 1 1 calc R U . . .
H10C H 0.972495 0.534924 0.288965 0.164 Uiso 1 1 calc R U . . .
C11A C 0.727(12) 0.349(5) 0.4787(16) 0.20(5) Uani 0.53(5) 1 d D U P A 1
H11A H 0.772682 0.353728 0.454029 0.244 Uiso 0.53(5) 1 calc R U P A 1
H11B H 0.626732 0.371869 0.476374 0.244 Uiso 0.53(5) 1 calc R U P A 1
C11B C 0.672(18) 0.355(5) 0.512(2) 0.21(5) Uani 0.47(5) 1 d . U P A 2
H11C H 0.568091 0.365513 0.509485 0.247 Uiso 0.47(5) 1 calc R U P A 2
H11D H 0.701552 0.373811 0.537853 0.247 Uiso 0.47(5) 1 calc R U P A 2
C12A C 0.807(8) 0.424(4) 0.5067(11) 0.094(15) Uani 0.53(5) 1 d D U P A 1
H12A H 0.781659 0.402909 0.532279 0.113 Uiso 0.53(5) 1 calc R U P A 1
H12B H 0.911425 0.415245 0.503693 0.113 Uiso 0.53(5) 1 calc R U P A 1
C12B C 0.760(12) 0.416(6) 0.4826(17) 0.103(16) Uani 0.47(5) 1 d . U P A 2
H12C H 0.712177 0.413464 0.458194 0.123 Uiso 0.47(5) 1 calc R U P A 2
H12D H 0.857111 0.385067 0.480221 0.123 Uiso 0.47(5) 1 calc R U P A 2
C13 C 0.609(4) 0.573(5) 0.5093(15) 0.15(2) Uani 1 1 d . . . . .
H13A H 0.584658 0.542107 0.533515 0.223 Uiso 1 1 calc R U . . .
H13B H 0.598917 0.652458 0.510128 0.223 Uiso 1 1 calc R U . . .
H13C H 0.544299 0.542987 0.490576 0.223 Uiso 1 1 calc R U . . .
C14 C 0.800(6) 0.589(4) 0.4633(9) 0.13(2) Uani 1 1 d . . . . .
H14A H 0.766744 0.664731 0.46207 0.2 Uiso 1 1 calc R U . . .
H14B H 0.902996 0.586493 0.459637 0.2 Uiso 1 1 calc R U . . .
H14C H 0.752677 0.546144 0.443859 0.2 Uiso 1 1 calc R U . . .
C15 C 0.859(4) 0.594(4) 0.5307(10) 0.107(12) Uani 1 1 d . . . . .
H15A H 0.955183 0.562733 0.529653 0.161 Uiso 1 1 calc R U . . .
H15B H 0.81682 0.579132 0.554877 0.161 Uiso 1 1 calc R U . . .
H15C H 0.865453 0.673594 0.527059 0.161 Uiso 1 1 calc R U . . .
N1 N 0.7303(18) 1.0413(14) 0.3848(4) 0.047(3) Uani 1 1 d . . . . .
N2 N 0.756(2) 0.5487(16) 0.2965(5) 0.057(4) Uani 1 1 d . . . . .
N3 N 0.764(3) 0.5427(17) 0.4994(5) 0.065(5) Uani 1 1 d . . . . .
Br1 Br 0.1985(3) 0.0888(2) 0.38554(7) 0.0628(5) Uani 1 1 d . . . . .
Br2 Br 0.0308(3) 0.2474(2) 0.29875(6) 0.0589(5) Uani 1 1 d . . . . .
Br3 Br 0.4612(3) 0.2164(2) 0.30592(7) 0.0601(5) Uani 1 1 d . . . . .
Br4 Br 0.4597(3) 0.3721(2) 0.40796(7) 0.0587(5) Uani 1 1 d . . . . .
Br5 Br 0.2801(2) 0.52610(18) 0.32399(5) 0.0530(4) Uani 1 1 d . . . . .
Br6 Br 0.0285(2) 0.4052(2) 0.40184(7) 0.0611(5) Uani 1 1 d . . . . .
Br7 Br 0.2439(4) 0.5962(2) 0.48331(6) 0.0683(6) Uani 1 1 d . . . . .
Br8 Br 0.0681(4) 0.7427(3) 0.39439(9) 0.0827(8) Uani 1 1 d . . . . .
Br9 Br 0.5028(3) 0.7172(3) 0.39931(9) 0.0768(7) Uani 1 1 d . . . . .
Br10 Br 0.8368(6) 0.9266(4) 0.27659(10) 0.1158(16) Uani 1 1 d . . . . .
Br11 Br 0.6551(8) 0.3593(5) 0.19995(13) 0.140(2) Uani 1 1 d . . . . .
Br12 Br 0.7373(8) 0.1979(3) 0.49702(10) 0.1233(18) Uani 1 1 d . . . . .
Bi1 Bi 0.24088(8) 0.29050(5) 0.35131(2) 0.04277(17) Uani 1 1 d . . . . .
Bi2 Bi 0.26557(8) 0.57928(5) 0.40446(2) 0.04485(17) Uani 1 1 d . . . . .

loop_
_atom_site_aniso_label
_atom_site_aniso_U_11
_atom_site_aniso_U_22
_atom_site_aniso_U_33
_atom_site_aniso_U_23
_atom_site_aniso_U_13
_atom_site_aniso_U_12
C1 0.16(4) 0.08(2) 0.081(18) -0.010(17) 0.01(2) 0.00(2)
C2 0.13(3) 0.089(18) 0.050(10) -0.020(11) 0.009(16) 0.02(2)
C3 0.044(13) 0.09(2) 0.14(3) 0.03(2) 0.012(16) 0.002(13)
C4 0.073(17) 0.060(12) 0.079(13) -0.001(11) 0.017(13) -0.013(12)
C5 0.060(14) 0.060(12) 0.099(18) 0.018(13) 0.000(14) 0.009(11)
C6 0.19(5) 0.10(3) 0.09(2) 0.01(2) -0.01(3) -0.08(3)
C7 0.10(2) 0.094(19) 0.079(15) -0.034(14) -0.034(18) 0.05(2)
C8 0.066(17) 0.11(2) 0.080(15) 0.029(16) -0.015(14) 0.002(16)
C9 0.078(18) 0.063(14) 0.087(16) 0.001(13) -0.006(15) 0.008(13)
C10 0.058(17) 0.16(4) 0.11(3) 0.03(3) -0.020(17) -0.01(2)
C11A 0.45(15) 0.05(2) 0.11(3) -0.02(2) 0.13(6) -0.10(5)
C11B 0.45(15) 0.05(2) 0.12(4) -0.02(2) 0.13(6) -0.10(5)
C12A 0.17(4) 0.07(2) 0.041(16) 0.026(17) 0.04(2) -0.01(3)
C12B 0.17(4) 0.08(2) 0.06(2) 0.03(2) 0.05(3) -0.01(3)
C13 0.07(2) 0.17(5) 0.21(6) -0.02(5) 0.05(3) 0.03(3)
C14 0.20(5) 0.13(3) 0.070(16) 0.014(19) 0.04(2) 0.06(4)
C15 0.09(2) 0.13(4) 0.10(2) 0.02(3) 0.01(2) 0.00(3)
N1 0.040(8) 0.055(8) 0.047(7) 0.010(6) 0.003(7) 0.005(7)
N2 0.041(8) 0.074(10) 0.057(8) -0.010(8) -0.011(8) 0.002(9)
N3 0.068(12) 0.068(10) 0.060(9) -0.013(8) 0.019(11) 0.008(11)
Br1 0.0515(11) 0.0619(11) 0.0750(12) 0.0205(11) -0.0031(10) -0.0026(9)
Br2 0.0583(13) 0.0657(12) 0.0526(10) 0.0029(9) -0.0094(9) -0.0066(10)
Br3 0.0565(12) 0.0641(12) 0.0597(11) -0.0043(10) 0.0101(10) 0.0035(10)
Br4 0.0500(11) 0.0676(12) 0.0585(10) -0.0030(10) -0.0105(10) 0.0108(9)
Br5 0.0519(11) 0.0573(10) 0.0498(8) 0.0074(7) -0.0015(9) -0.0013(9)
Br6 0.0443(11) 0.0706(13) 0.0684(12) -0.0113(11) 0.0120(10) -0.0046(10)
Br7 0.0813(16) 0.0719(12) 0.0518(9) -0.0009(9) -0.0025(13) 0.0028(15)
Br8 0.091(2) 0.0715(15) 0.0859(17) -0.0028(14) -0.0110(16) 0.0354(15)
Br9 0.0710(15) 0.0729(15) 0.0865(16) -0.0029(14) 0.0045(14) -0.0232(13)
Br10 0.151(4) 0.128(3) 0.0688(15) -0.0310(19) 0.034(2) -0.050(3)
Br11 0.211(6) 0.114(3) 0.096(2) -0.033(3) -0.008(3) -0.037(4)
Br12 0.216(6) 0.0711(16) 0.0829(17) 0.0036(14) -0.024(3) -0.019(3)
Bi1 0.0406(3) 0.0451(3) 0.0427(3) -0.0006(2) 0.0005(3) 0.0000(3)
Bi2 0.0422(3) 0.0439(3) 0.0485(3) -0.0028(2) -0.0021(3) 0.0019(3)

loop_
_atom_type_symbol
_atom_type_description
_atom_type_scat_dispersion_real
_atom_type_scat_dispersion_imag
_atom_type_scat_source
C C 0.0181 0.0091 'International Tables Vol C Tables 4.2.6.8 and 6.1.1.4'
H H 0 0 'International Tables Vol C Tables 4.2.6.8 and 6.1.1.4'
N N 0.0311 0.018 'International Tables Vol C Tables 4.2.6.8 and 6.1.1.4'
Br Br -0.6763 1.2805 'International Tables Vol C Tables 4.2.6.8 and 6.1.1.4'
Bi Bi -4.0111 8.931 'International Tables Vol C Tables 4.2.6.8 and 6.1.1.4'

loop_
_geom_angle_atom_site_label_1
_geom_angle_atom_site_label_2
_geom_angle_atom_site_label_3
_geom_angle
_geom_angle_site_symmetry_1
_geom_angle_site_symmetry_3
_geom_angle_publ_flag
C2 C1 Br10 106(2) . . ?
C2 C1 H1A 110.6 . . ?
Br10 C1 H1A 110.6 . . ?
C2 C1 H1B 110.6 . . ?
Br10 C1 H1B 110.6 . . ?
H1A C1 H1B 108.8 . . ?
N1 C2 C1 114(2) . . ?
N1 C2 H2A 108.8 . . ?
C1 C2 H2A 108.8 . . ?
N1 C2 H2B 108.8 . . ?
C1 C2 H2B 108.8 . . ?
H2A C2 H2B 107.7 . . ?
N1 C3 H3A 109.5 . . ?
N1 C3 H3B 109.5 . . ?
H3A C3 H3B 109.5 . . ?
N1 C3 H3C 109.5 . . ?
H3A C3 H3C 109.5 . . ?
H3B C3 H3C 109.5 . . ?
N1 C4 H4A 109.5 . . ?
N1 C4 H4B 109.5 . . ?
H4A C4 H4B 109.5 . . ?
N1 C4 H4C 109.5 . . ?
H4A C4 H4C 109.5 . . ?
H4B C4 H4C 109.5 . . ?
N1 C5 H5A 109.5 . . ?
N1 C5 H5B 109.5 . . ?
H5A C5 H5B 109.5 . . ?
N1 C5 H5C 109.5 . . ?
H5A C5 H5C 109.5 . . ?
H5B C5 H5C 109.5 . . ?
C7 C6 Br11 100(3) . . ?
C7 C6 H6A 111.7 . . ?
Br11 C6 H6A 111.7 . . ?
C7 C6 H6B 111.7 . . ?
Br11 C6 H6B 111.7 . . ?
H6A C6 H6B 109.5 . . ?
C6 C7 N2 113(3) . . ?
C6 C7 H7A 109.1 . . ?
N2 C7 H7A 109.1 . . ?
C6 C7 H7B 109.1 . . ?
N2 C7 H7B 109.1 . . ?
H7A C7 H7B 107.8 . . ?
N2 C8 H8A 109.5 . . ?
N2 C8 H8B 109.5 . . ?
H8A C8 H8B 109.5 . . ?
N2 C8 H8C 109.5 . . ?
H8A C8 H8C 109.5 . . ?
H8B C8 H8C 109.5 . . ?
N2 C9 H9A 109.5 . . ?
N2 C9 H9B 109.5 . . ?
H9A C9 H9B 109.5 . . ?
N2 C9 H9C 109.5 . . ?
H9A C9 H9C 109.5 . . ?
H9B C9 H9C 109.5 . . ?
N2 C10 H10A 109.5 . . ?
N2 C10 H10B 109.5 . . ?
H10A C10 H10B 109.5 . . ?
N2 C10 H10C 109.5 . . ?
H10A C10 H10C 109.5 . . ?
H10B C10 H10C 109.5 . . ?
C12A C11A Br12 108(5) . . ?
C12A C11A H11A 110.1 . . ?
Br12 C11A H11A 110.1 . . ?
C12A C11A H11B 110.1 . . ?
Br12 C11A H11B 110.1 . . ?
H11A C11A H11B 108.4 . . ?
C12B C11B Br12 96(6) . . ?
C12B C11B H11C 112.6 . . ?
Br12 C11B H11C 112.6 . . ?
C12B C11B H11D 112.6 . . ?
Br12 C11B H11D 112.6 . . ?
H11C C11B H11D 110.1 . . ?
N3 C12A C11A 109(4) . . ?
N3 C12A H12A 109.9 . . ?
C11A C12A H12A 109.9 . . ?
N3 C12A H12B 109.9 . . ?
C11A C12A H12B 109.9 . . ?
H12A C12A H12B 108.3 . . ?
C11B C12B N3 102(5) . . ?
C11B C12B H12C 111.4 . . ?
N3 C12B H12C 111.4 . . ?
C11B C12B H12D 111.4 . . ?
N3 C12B H12D 111.4 . . ?
H12C C12B H12D 109.2 . . ?
N3 C13 H13A 109.5 . . ?
N3 C13 H13B 109.5 . . ?
H13A C13 H13B 109.5 . . ?
N3 C13 H13C 109.5 . . ?
H13A C13 H13C 109.5 . . ?
H13B C13 H13C 109.5 . . ?
N3 C14 H14A 109.5 . . ?
N3 C14 H14B 109.5 . . ?
H14A C14 H14B 109.5 . . ?
N3 C14 H14C 109.5 . . ?
H14A C14 H14C 109.5 . . ?
H14B C14 H14C 109.5 . . ?
N3 C15 H15A 109.5 . . ?
N3 C15 H15B 109.5 . . ?
H15A C15 H15B 109.5 . . ?
N3 C15 H15C 109.5 . . ?
H15A C15 H15C 109.5 . . ?
H15B C15 H15C 109.5 . . ?
C4 N1 C5 113(2) . . ?
C4 N1 C3 108(2) . . ?
C5 N1 C3 111(2) . . ?
C4 N1 C2 111.7(19) . . ?
C5 N1 C2 113(2) . . ?
C3 N1 C2 101(2) . . ?
C10 N2 C8 108(2) . . ?
C10 N2 C9 111(3) . . ?
C8 N2 C9 110(2) . . ?
C10 N2 C7 106(2) . . ?
C8 N2 C7 110(2) . . ?
C9 N2 C7 110.5(18) . . ?
C14 N3 C12A 117(3) . . ?
C14 N3 C13 109(3) . . ?
C12A N3 C13 116(4) . . ?
C14 N3 C15 111(3) . . ?
C12A N3 C15 96(3) . . ?
C13 N3 C15 106(3) . . ?
C14 N3 C12B 92(3) . . ?
C13 N3 C12B 107(5) . . ?
C15 N3 C12B 131(4) . . ?
Bi1 Br4 Bi2 81.21(6) . . ?
Bi2 Br5 Bi1 83.41(5) . . ?
Bi1 Br6 Bi2 82.24(6) . . ?
Br2 Bi1 Br1 92.00(8) . . ?
Br2 Bi1 Br3 93.47(7) . . ?
Br1 Bi1 Br3 94.55(8) . . ?
Br2 Bi1 Br6 91.97(8) . . ?
Br1 Bi1 Br6 92.74(8) . . ?
Br3 Bi1 Br6 170.74(8) . . ?
Br2 Bi1 Br4 171.85(8) . . ?
Br1 Bi1 Br4 94.96(8) . . ?
Br3 Bi1 Br4 90.20(7) . . ?
Br6 Bi1 Br4 83.48(6) . . ?
Br2 Bi1 Br5 92.45(7) . . ?
Br1 Bi1 Br5 172.22(8) . . ?
Br3 Bi1 Br5 91.54(7) . . ?
Br6 Bi1 Br5 80.74(7) . . ?
Br4 Bi1 Br5 80.18(7) . . ?
Br8 Bi2 Br9 95.05(12) . . ?
Br8 Bi2 Br7 91.81(9) . . ?
Br9 Bi2 Br7 94.54(10) . . ?
Br8 Bi2 Br5 93.44(8) . . ?
Br9 Bi2 Br5 91.72(8) . . ?
Br7 Bi2 Br5 171.45(7) . . ?
Br8 Bi2 Br6 90.74(10) . . ?
Br9 Bi2 Br6 171.35(9) . . ?
Br7 Bi2 Br6 91.69(8) . . ?
Br5 Bi2 Br6 81.51(7) . . ?
Br8 Bi2 Br4 171.15(10) . . ?
Br9 Bi2 Br4 91.64(9) . . ?
Br7 Bi2 Br4 93.43(8) . . ?
Br5 Bi2 Br4 80.56(6) . . ?
Br6 Bi2 Br4 81.99(7) . . ?

loop_
_geom_bond_atom_site_label_1
_geom_bond_atom_site_label_2
_geom_bond_distance
_geom_bond_site_symmetry_2
_geom_bond_publ_flag
C1 C2 1.50(2) . ?
C1 Br10 1.97(3) . ?
C1 H1A 0.97 . ?
C1 H1B 0.97 . ?
C2 N1 1.50(3) . ?
C2 H2A 0.97 . ?
C2 H2B 0.97 . ?
C3 N1 1.50(3) . ?
C3 H3A 0.96 . ?
C3 H3B 0.96 . ?
C3 H3C 0.96 . ?
C4 N1 1.47(3) . ?
C4 H4A 0.96 . ?
C4 H4B 0.96 . ?
C4 H4C 0.96 . ?
C5 N1 1.50(3) . ?
C5 H5A 0.96 . ?
C5 H5B 0.96 . ?
C5 H5C 0.96 . ?
C6 C7 1.44(5) . ?
C6 Br11 2.05(4) . ?
C6 H6A 0.97 . ?
C6 H6B 0.97 . ?
C7 N2 1.56(3) . ?
C7 H7A 0.97 . ?
C7 H7B 0.97 . ?
C8 N2 1.48(3) . ?
C8 H8A 0.96 . ?
C8 H8B 0.96 . ?
C8 H8C 0.96 . ?
C9 N2 1.52(3) . ?
C9 H9A 0.96 . ?
C9 H9B 0.96 . ?
C9 H9C 0.96 . ?
C10 N2 1.48(4) . ?
C10 H10A 0.96 . ?
C10 H10B 0.96 . ?
C10 H10C 0.96 . ?
C11A C12A 1.53(3) . ?
C11A Br12 1.92(6) . ?
C11A H11A 0.97 . ?
C11A H11B 0.97 . ?
C11B C12B 1.52(9) . ?
C11B Br12 2.05(9) . ?
C11B H11C 0.97 . ?
C11B H11D 0.97 . ?
C12A N3 1.50(6) . ?
C12A H12A 0.97 . ?
C12A H12B 0.97 . ?
C12B N3 1.64(7) . ?
C12B H12C 0.97 . ?
C12B H12D 0.97 . ?
C13 N3 1.51(4) . ?
C13 H13A 0.96 . ?
C13 H13B 0.96 . ?
C13 H13C 0.96 . ?
C14 N3 1.44(4) . ?
C14 H14A 0.96 . ?
C14 H14B 0.96 . ?
C14 H14C 0.96 . ?
C15 N3 1.54(5) . ?
C15 H15A 0.96 . ?
C15 H15B 0.96 . ?
C15 H15C 0.96 . ?
Br1 Bi1 2.734(2) . ?
Br2 Bi1 2.734(2) . ?
Br3 Bi1 2.736(2) . ?
Br4 Bi1 3.007(2) . ?
Br4 Bi2 3.063(2) . ?
Br5 Bi2 2.928(2) . ?
Br5 Bi1 3.009(2) . ?
Br6 Bi1 2.987(2) . ?
Br6 Bi2 3.020(2) . ?
Br7 Bi2 2.811(2) . ?
Br8 Bi2 2.696(3) . ?
Br9 Bi2 2.744(3) . ?
